data_8104524
loop_
_publ_author_name
'Christoph Partes'
'Bodach, Alexander'
'Fink, Lothar'

_publ_contact_author_address
;
Institute of Inorganic and Analytical Chemistry
Max-von-Laue-Str. 7
60438 Frankfurt am Main
Germany
;
_publ_contact_author_email fink@chemie.uni-frankfurt.de
_publ_contact_author_name 'Dr Lothar Fink'
_publ_contact_author_phone '+49 69 798 29123'
_publ_section_title
;
 Syntheses and structures of two [Au(I)PPh3]-complexes with
 2-aceneoxazolethiolates as ligands
;
_journal_issue 12
_journal_name_full 'Zeitschrift f\"ur Kristallographie'
_journal_page_first 709
_journal_page_last 714
_journal_volume 231
_journal_year 2016
_chemical_formula_iupac 'C33 H23 Au N O P S'
_chemical_formula_moiety 'C33 H23 Au N O P S'
_chemical_formula_structural 'C33 H23 Au N O P S'
_chemical_formula_sum 'C33 H23 Au N O P S'
_chemical_formula_weight 709.56
_chemical_name_common '[Au(MAOx)(PPh3)]'
_chemical_name_systematic
;
[(2-Anthracenoxazolthiolato)(triphenylphosphine)gold(I)]
;
_space_group_IT_number 19
_symmetry_cell_setting orthorhombic
_symmetry_space_group_name_Hall 'P 2ac 2ab'
_symmetry_space_group_name_H-M 'P 21 21 21'
_cell_angle_alpha 90
_cell_angle_beta 90
_cell_angle_gamma 90
_cell_formula_units_Z 4
_cell_length_a 25.92153(20)
_cell_length_b 15.67830(10)
_cell_length_c 6.749480(48)
_cell_measurement_reflns_used 22
_cell_measurement_temperature 300
_cell_measurement_theta_max 23
_cell_measurement_theta_min 3
_cell_volume 2743.03(3)
_computing_cell_refinement 'DASH (David <i> et al.</i> , 2004)'
_computing_data_collection 'STOE WINXPOW (STOE & Cie GmbH, 2004)'
_computing_data_reduction 'DASH (David <i>et al.</i>, 2004)'
_computing_molecular_graphics 'MERCURY (Macrea <i>et al.</i>)'
_computing_structure_refinement 'TOPAS (Coelho, 2007)'
_computing_structure_solution 'DASH (David <i>et al.</i>, 2004)'
_diffrn_ambient_temperature 300
_diffrn_detector_type 'lin psd'
_diffrn_measurement_device_type 'STOE Stadi-P'
_diffrn_radiation_monochromator 'primary focussing, Ge 111'
_diffrn_radiation_source 'X-ray tube'
_diffrn_radiation_type 'Cu K\a~1~'
_diffrn_radiation_wavelength 1.54060
_exptl_crystal_colour yellow
_exptl_crystal_density_diffrn 1.718
_exptl_crystal_F_000 272.0
_pd_instr_location ' ?'
_pd_meas_2theta_range_max 99.99
_pd_meas_2theta_range_min 3.30
_pd_meas_scan_method step
_pd_proc_2theta_range_max 99.99
_pd_proc_2theta_range_min 3.30
_pd_proc_info_excluded_regions 10.25-10.55
_pd_proc_ls_background_function 'Chebychev polynomial'
_pd_proc_ls_pref_orient_corr none
_pd_proc_ls_profile_function
;
modified spherical harmonics( LIT?!)
;
_pd_proc_ls_prof_R_factor 0.02258
_pd_proc_ls_prof_wR_expected 0.02053
_pd_proc_ls_prof_wR_factor 0.02852
_pd_spec_mounting
;
Specimen was sealed in a 0.7 mm diameter borosilicate glass capillary 
;
_pd_spec_mount_mode transmission
_pd_spec_shape cylinder
_pd_spec_size_axial 12
_pd_spec_size_equat 0.7
_pd_spec_size_thick 0.7
_refine_ls_extinction_method none
_refine_ls_goodness_of_fit_all 1.389
_refine_ls_hydrogen_treatment mixed
_refine_ls_matrix_type fullcycle
_refine_ls_number_constraints 1
_refine_ls_number_parameters 229
_refine_ls_number_restraints 180
_refine_ls_R_I_factor 0.01288
_refine_ls_weighting_details w=1/\s(Y~obs~)^2^
_refine_ls_weighting_scheme sigma
_cod_data_source_file cod_AuPPh3maox_checkcif.cif
_cod_data_source_block '[Au(MAOx)(PPh3)]'
_cod_depositor_comments
;
 Removing the '_space_group' data item since it was not found in the core CIF
 dictionary and the same information was already provided in the official
 space group data items. No information was lost by removing this data item.

 Antanas Vaitkus,
 2017-03-06
;
_cod_original_cell_volume 2743.026(34)
_cod_original_sg_symbol_Hall P2ac2ab
_cod_original_sg_symbol_H-M P212121
_cod_database_code 8104524

loop_
_symmetry_equiv_pos_as_xyz
'-x, y+1/2, -z+1/2'
'-x+1/2, -y, z+1/2'
'x, y, z'
'x+1/2, -y+1/2, -z'

loop_
_atom_site_label
_atom_site_type_symbol
_atom_site_symmetry_multiplicity
_atom_site_fract_x
_atom_site_fract_y
_atom_site_fract_z
_atom_site_occupancy
_atom_site_B_iso_or_equiv
_atom_site_adp_type
Au1 Au 0 0.246140(39) 0.744900(70) 0.190050(85) 1 0.95977 Biso
P2 P 0 0.319720(90) 0.74973(19) 0.38733(35) 1 0.95977 Biso
S3 S 0 0.17033(10) 0.73628(39) 0.00798(43) 1 0.95977 Biso
C31C C 0 0.30950(15) 0.84144(24) 0.54574(56) 1 0.95977 Biso
C31A C 0 0.37734(12) 0.77251(27) 0.24284(52) 1 0.95977 Biso
C31B C 0 0.32545(16) 0.65621(25) 0.54651(56) 1 0.95977 Biso
C5 C 0 0.12715(13) 0.77903(31) 0.16998(56) 1 0.95977 Biso
C36C C 0 0.26506(17) 0.84932(21) 0.66190(55) 1 0.95977 Biso
C32C C 0 0.34534(15) 0.90644(25) 0.55673(56) 1 0.95977 Biso
C32A C 0 0.42106(11) 0.72761(28) 0.29634(48) 1 0.95977 Biso
C36A C 0 0.38310(14) 0.82986(24) 0.08313(60) 1 0.95977 Biso
C36B C 0 0.30336(15) 0.57842(25) 0.50147(61) 1 0.95977 Biso
C32B C 0 0.34948(15) 0.65768(22) 0.73021(64) 1 0.95977 Biso
O4 O 0 0.08053(14) 0.81090(32) 0.11736(60) 1 0.95977 Biso
N6 N 0 0.14094(14) 0.80948(34) 0.35223(56) 1 0.95977 Biso
C35C C 0 0.25506(23) 0.91813(19) 0.78669(55) 1 0.95977 Biso
H46C H 0 0.2396(12) 0.8063(13) 0.6554(32) 1 1.151724 Biso
C33C C 0 0.33563(14) 0.97299(24) 0.67890(62) 1 0.95977 Biso
H42C H 0 0.3762(11) 0.9082(18) 0.4864(42) 1 1.151724 Biso
C33A C 0 0.46728(12) 0.73890(35) 0.19921(50) 1 0.95977 Biso
H42A H 0 0.41992(97) 0.6889(16) 0.4009(39) 1 1.151724 Biso
C35A C 0 0.42986(16) 0.84174(25) -0.01728(61) 1 0.95977 Biso
H46A H 0 0.3558(11) 0.8650(18) 0.0357(40) 1 1.151724 Biso
C35B C 0 0.30508(14) 0.51028(26) 0.62418(62) 1 0.95977 Biso
H46B H 0 0.2874(10) 0.5670(16) 0.3823(42) 1 1.151724 Biso
C33B C 0 0.35222(15) 0.58938(24) 0.86081(62) 1 0.95977 Biso
H42B H 0 0.36637(82) 0.7077(15) 0.7679(41) 1 1.151724 Biso
C6a C 0 0.06248(13) 0.85110(31) 0.28322(58) 1 0.95977 Biso
C14a C 0 0.09937(15) 0.85019(32) 0.43168(59) 1 0.95977 Biso
C34C C 0 0.29207(13) 0.98026(24) 0.79170(63) 1 0.95977 Biso
H45C H 0 0.22441(97) 0.9245(15) 0.8650(40) 1 1.151724 Biso
H43C H 0 0.35984(96) 1.0145(17) 0.6812(48) 1 1.151724 Biso
C34A C 0 0.47555(14) 0.79633(21) 0.03780(57) 1 0.95977 Biso
H43A H 0 0.49171(95) 0.7042(15) 0.2606(39) 1 1.151724 Biso
H45A H 0 0.42912(97) 0.8819(17) -0.1283(42) 1 1.151724 Biso
C34B C 0 0.32931(15) 0.51314(24) 0.80687(64) 1 0.95977 Biso
H45B H 0 0.28755(97) 0.4652(17) 0.5684(43) 1 1.151724 Biso
H43B H 0 0.3692(11) 0.5951(18) 0.9859(41) 1 1.151724 Biso
C7 C 0 0.01672(15) 0.89517(29) 0.31535(68) 1 0.95977 Biso
C14 C 0 0.09108(15) 0.89064(30) 0.61183(60) 1 0.95977 Biso
H44C H 0 0.2883(10) 1.0262(17) 0.8749(44) 1 1.151724 Biso
H44A H 0 0.5107(12) 0.8036(14) -0.0326(47) 1 1.151724 Biso
H44B H 0 0.3303(11) 0.4662(19) 0.8949(41) 1 1.151724 Biso
C7a C 0 0.00849(18) 0.93978(25) 0.49204(74) 1 0.95977 Biso
H17 H 0 -0.0077(10) 0.8974(16) 0.2107(46) 1 1.151724 Biso
C13a C 0 0.04687(14) 0.93831(24) 0.63820(59) 1 0.95977 Biso
H24 H 0 0.11665(94) 0.8950(17) 0.7079(49) 1 1.151724 Biso
C8 C 0 -0.03740(14) 0.98563(28) 0.51964(62) 1 0.95977 Biso
C13 C 0 0.04178(14) 0.98135(26) 0.81615(66) 1 0.95977 Biso
C8a C 0 -0.04360(14) 1.02937(27) 0.70089(62) 1 0.95977 Biso
H18 H 0 -0.0637(10) 0.9841(19) 0.4144(49) 1 1.151724 Biso
C12a C 0 -0.00428(17) 1.02779(26) 0.84825(58) 1 0.95977 Biso
H23 H 0 0.07141(99) 0.9763(20) 0.9014(44) 1 1.151724 Biso
C9 C 0 -0.08932(13) 1.07496(28) 0.74119(59) 1 0.95977 Biso
C12 C 0 -0.00979(19) 1.07334(28) 1.02680(67) 1 0.95977 Biso
C10 C 0 -0.09117(16) 1.12059(26) 0.91611(61) 1 0.95977 Biso
H19 H 0 -0.12141(98) 1.0719(18) 0.6708(45) 1 1.151724 Biso
C11 C 0 -0.05507(16) 1.11846(32) 1.06655(57) 1 0.95977 Biso
H22 H 0 0.0168(12) 1.0737(17) 1.1238(40) 1 1.151724 Biso
H20 H 0 -0.1168(10) 1.1604(17) 0.9326(43) 1 1.151724 Biso
H21 H 0 -0.06296(93) 1.1393(16) 1.1961(43) 1 1.151724 Biso

loop_
_atom_type_symbol
_atom_type_description
_atom_type_scat_source
C C 'International Tables Vol C Table 6.1.1.4'
H H 'International Tables Vol C Table 6.1.1.4'
Au Au 'International Tables Vol C Table 6.1.1.4'
P P 'International Tables Vol C Table 6.1.1.4'
N N 'International Tables Vol C Table 6.1.1.4'
O O 'International Tables Vol C Table 6.1.1.4'
S S 'International Tables Vol C Table 6.1.1.4'

loop_
_geom_angle_atom_site_label_1
_geom_angle_atom_site_label_2
_geom_angle_atom_site_label_3
_geom_angle
_geom_angle_site_symmetry_1
_geom_angle_site_symmetry_3
S3 Au1 P2 176.750(96) . .
C31C P2 C31A 106.301(208) . .
C31C P2 C31B 107.600(228) . .
C31C P2 Au1 104.104(165) . .
C31A P2 C31B 114.002(218) . .
C31A P2 Au1 111.871(149) . .
C31B P2 Au1 112.186(170) . .
C5 S3 Au1 101.165(167) . .
C32C C31C C36C 117.303(355) . .
C32A C31A C36A 115.925(334) . .
C36B C31B C32B 113.415(353) . .
O4 C5 N6 109.893(335) . .
H46C C36C C35C 116.810(1299) . .
H46C C36C C31C 119.091(1744) . .
C35C C36C C31C 124.090(357) . .
H42C C32C C33C 116.600(1785) . .
H42C C32C C31C 124.943(1793) . .
C33C C32C C31C 118.456(358) . .
H42A C32A C33A 118.172(1609) . .
H42A C32A C31A 120.258(1600) . .
C33A C32A C31A 121.568(281) . .
H46A C36A C35A 113.788(1744) . .
H46A C36A C31A 123.136(1704) . .
C35A C36A C31A 123.061(350) . .
H46B C36B C35B 113.304(1725) . .
H46B C36B C31B 123.331(1665) . .
C35B C36B C31B 123.300(373) . .
H42B C32B C31B 117.901(1582) . .
H42B C32B C33B 116.796(1515) . .
C31B C32B C33B 125.256(378) . .
C5 O4 C6a 105.104(344) . .
C14a N6 C5 108.118(361) . .
H45C C35C C34C 119.545(1544) . .
H45C C35C C36C 124.596(1552) . .
C34C C35C C36C 115.851(311) . .
H43C C33C C32C 115.864(1799) . .
H43C C33C C34C 120.255(1681) . .
C32C C33C C34C 123.873(368) . .
H43A C33A C32A 107.725(1551) . .
H43A C33A C34A 127.198(1577) . .
C32A C33A C34A 125.044(323) . .
H45A C35A C36A 116.027(1600) . .
H45A C35A C34A 122.349(1591) . .
C36A C35A C34A 121.613(359) . .
H45B C35B C36B 109.857(1723) . .
H45B C35B C34B 127.800(1761) . .
C36B C35B C34B 122.327(387) . .
H43B C33B C34B 120.724(1730) . .
H43B C33B C32B 120.769(1717) . .
C34B C33B C32B 118.503(344) . .
O4 C6a C14a 110.568(359) . .
O4 C6a C7 130.468(377) . .
C14a C6a C7 118.781(343) . .
N6 C14a C6a 105.433(339) . .
N6 C14a C14 132.943(398) . .
C6a C14a C14 121.473(373) . .
H44C C34C C33C 119.598(1754) . .
H44C C34C C35C 119.934(1701) . .
C33C C34C C35C 120.425(364) . .
H44A C34A C33A 123.493(1590) . .
H44A C34A C35A 123.719(1680) . .
C33A C34A C35A 112.783(321) . .
H44B C34B C33B 119.677(1833) . .
H44B C34B C35B 123.117(1741) . .
C33B C34B C35B 117.198(369) . .
H17 C7 C6a 118.127(1607) . .
H17 C7 C7a 120.951(1860) . .
C6a C7 C7a 120.781(393) . .
H24 C14 C13a 117.538(1577) . .
H24 C14 C14a 122.285(1990) . .
C13a C14 C14a 119.28(38) . .
C7 C7a C13a 118.926(418) . .
C7 C7a C8 119.928(396) . .
C13a C7a C8 121.143(392) . .
C14 C13a C13 117.082(358) . .
C14 C13a C7a 120.518(361) . .
C13 C13a C7a 122.363(385) . .
H18 C8 C7a 118.614(1589) . .
H18 C8 C8a 123.923(1916) . .
C7a C8 C8a 117.434(372) . .
H23 C13 C13a 113.731(1813) . .
H23 C13 C12a 128.592(1615) . .
C13a C13 C12a 117.657(361) . .
C9 C8a C8 120.595(363) . .
C9 C8a C12a 118.387(343) . .
C8 C8a C12a 121.014(368) . .
C12 C12a C13 118.526(383) . .
C12 C12a C8a 121.080(377) . .
C13 C12a C8a 120.384(370) . .
H19 C9 C10 114.782(1801) . .
H19 C9 C8a 127.433(1573) . .
C10 C9 C8a 117.159(363) . .
H22 C12 C11 118.300(1878) . .
H22 C12 C12a 121.257(1689) . .
C11 C12 C12a 120.438(405) . .
H20 C10 C11 114.674(1722) . .
H20 C10 C9 118.732(1773) . .
C11 C10 C9 126.320(381) . .
H21 C11 C10 121.292(1715) . .
H21 C11 C12 121.931(1577) . .
C10 C11 C12 116.132(392) . .

loop_
_geom_bond_atom_site_label_1
_geom_bond_atom_site_label_2
_geom_bond_distance
_geom_bond_site_symmetry_2
Au1 S3 2.3217(29) .
Au1 P2 2.3273(25) .
P2 C31C 1.8113(47) .
P2 C31A 1.8192(40) .
P2 C31B 1.8238(48) .
S3 C5 1.7022(52) .
C31C C32C 1.3810(55) .
C31C C36C 1.3989(57) .
C31A C32A 1.3821(48) .
C31A C36A 1.4117(55) .
C31B C36B 1.3812(56) .
C31B C32B 1.3877(57) .
C36C C35C 1.3930(49) .
C32C C33C 1.3535(55) .
C32A C33A 1.3771(44) .
C36A C35A 1.4011(56) .
C36B C35B 1.3525(57) .
C32B C33B 1.3888(55) .
O4 C5 1.3551(53) .
O4 C6a 1.3672(59) .
N6 C14a 1.3624(58) .
N6 C5 1.3670(56) .
C35C C34C 1.3676(59) .
C33C C34C 1.3666(53) .
C33A C34A 1.4295(57) .
C35A C34A 1.4310(54) .
C35B C34B 1.3845(59) .
C33B C34B 1.3835(54) .
C6a C14a 1.3852(54) .
C6a C7 1.3898(56) .
C14a C14 1.3881(59) .
C34C C33C 1.3666(53) .
C7 C6a 1.3898(56) .
C7 C7a 1.3989(66) .
C14 C13a 1.3797(55) .
C7a C13a 1.4012(62) .
C7a C8 1.4023(59) .
C13a C13 1.3840(59) .
C8 C7a 1.4023(59) .
C8 C8a 1.4116(60) .
C13 C13a 1.3840(59) .
C13 C12a 1.4151(57) .
C8a C9 1.4105(53) .
C8a C12a 1.4243(57) .
C12a C12 1.4081(60) .
C12a C13 1.4151(57) .
C12a C8a 1.4243(57) .
C12 C11 1.3964(65) .
C10 C9 1.3813(58) .
C11 C10 1.3812(57) .
C36C H46C 0.9447(265) .
C32C H42C 0.9306(287) .
C32A H42A 0.9313(261) .
C36A H46A 0.9523(285) .
C36B H46B 0.9220(281) .
C32B H42B 0.9335(237) .
C35C H45C 0.9595(263) .
C33C H43C 0.9042(261) .
C33A H43A 0.9320(249) .
C35A H45A 0.9789(280) .
C35B H45B 0.9207(270) .
C33B H43B 0.9563(282) .
C34C H44C 0.9185(281) .
C34A H44A 1.0339(314) .
C34B H44B 0.9462(292) .
C7 H17 0.9491(292) .
C14 H24 0.9298(292) .
C8 H18 0.9848(301) .
C13 H23 0.9629(275) .
C9 H19 0.9591(269) .
C12 H22 0.9506(296) .
C10 H20 0.9183(266) .
C11 H21 0.9556(287) .
